data_2235089
loop_
_publ_author_name
'Perdih, Franc'

_publ_section_title
;
 Tris(3-chloropentane-2,4-dionato-\k^2^<i>O</i>,<i>O</i>')iron(III)
;
_journal_coeditor_code IM2375
_journal_issue 6
_journal_name_full 'Acta Crystallographica Section E'
_journal_page_first m807
_journal_paper_doi 10.1107/S1600536812023215
_journal_volume 68
_journal_year 2012
_chemical_formula_iupac '[Fe (C5 H6 Cl O2)3]'
_chemical_formula_moiety 'C15 H18 Cl3 Fe1 O6'
_chemical_formula_sum 'C15 H18 Cl3 Fe O6'
_chemical_formula_weight 456.49
_chemical_name_common
;
tris(3-chloro-acetilacetonato)iron(III)
;
_chemical_name_systematic
;
Tris(3-chloropentane-2,4-dionato-\k^2^<i>O</i>,<i>O</i>')iron(III)
;
_space_group_IT_number 15
_symmetry_cell_setting monoclinic
_symmetry_space_group_name_Hall '-C 2yc'
_symmetry_space_group_name_H-M 'C 1 2/c 1'
_atom_sites_solution_hydrogens geom
_atom_sites_solution_primary direct
_atom_sites_solution_secondary difmap
_audit_creation_method 'WinGX routine CIF_UPDATE'
_cell_angle_alpha 90
_cell_angle_beta 100.6100(10)
_cell_angle_gamma 90
_cell_formula_units_Z 4
_cell_length_a 15.7745(4)
_cell_length_b 9.5424(2)
_cell_length_c 12.9833(3)
_cell_measurement_reflns_used 2278
_cell_measurement_temperature 293(2)
_cell_measurement_theta_max 27.48
_cell_measurement_theta_min 2.55
_cell_volume 1920.92(8)
_computing_cell_refinement 'DENZO-SMN (Otwinowski & Minor, 1997)'
_computing_data_collection 'COLLECT (Hooft, 1998)'
_computing_data_reduction 'DENZO-SMN (Otwinowski & Minor, 1997)'
_computing_molecular_graphics
;
ORTEP-3 for Windows (Farrugia, 1997) and DIAMOND (Brandenburg,
1999)
;
_computing_publication_material
;
WinGX (Farrugia, 1999) and publCIF (Westrip, 2010)
;
_computing_structure_refinement 'SHELXL97 (Sheldrick, 2008)'
_computing_structure_solution 'SHELXS97 (Sheldrick, 2008)'
_diffrn_ambient_temperature 293(2)
_diffrn_detector_area_resol_mean 0.055
_diffrn_measured_fraction_theta_full 0.988
_diffrn_measured_fraction_theta_max 0.988
_diffrn_measurement_device_type
;
Nonius KappaCCD area-detector
;
_diffrn_measurement_method '\w scans'
_diffrn_radiation_monochromator graphite
_diffrn_radiation_source 'fine-focus sealed tube'
_diffrn_radiation_type MoK\a
_diffrn_radiation_wavelength 0.71073
_diffrn_reflns_av_R_equivalents 0.0124
_diffrn_reflns_limit_h_max 20
_diffrn_reflns_limit_h_min -20
_diffrn_reflns_limit_k_max 12
_diffrn_reflns_limit_k_min -12
_diffrn_reflns_limit_l_max 16
_diffrn_reflns_limit_l_min -16
_diffrn_reflns_number 4155
_diffrn_reflns_theta_full 27.43
_diffrn_reflns_theta_max 27.43
_diffrn_reflns_theta_min 3.87
_exptl_absorpt_coefficient_mu 1.229
_exptl_absorpt_correction_T_max 0.8566
_exptl_absorpt_correction_T_min 0.7486
_exptl_absorpt_correction_type multi-scan
_exptl_absorpt_process_details '(SCALEPACK; Otwinowski & Minor, 1997)'
_exptl_crystal_colour red
_exptl_crystal_density_diffrn 1.578
_exptl_crystal_density_method 'not measured'
_exptl_crystal_description prism
_exptl_crystal_F_000 932
_exptl_crystal_size_max 0.25
_exptl_crystal_size_mid 0.25
_exptl_crystal_size_min 0.13
_refine_diff_density_max 0.884
_refine_diff_density_min -0.622
_refine_ls_extinction_method none
_refine_ls_goodness_of_fit_ref 1.069
_refine_ls_hydrogen_treatment constr
_refine_ls_matrix_type full
_refine_ls_number_parameters 118
_refine_ls_number_reflns 2155
_refine_ls_number_restraints 0
_refine_ls_restrained_S_all 1.069
_refine_ls_R_factor_all 0.0486
_refine_ls_R_factor_gt 0.044
_refine_ls_shift/su_max 0
_refine_ls_shift/su_mean 0
_refine_ls_structure_factor_coef Fsqd
_refine_ls_weighting_details 'calc w=1/[\s^2^(Fo^2^)+(0.0748P)^2^+1.6605P] where P=(Fo^2^+2Fc^2^)/3'
_refine_ls_weighting_scheme calc
_refine_ls_wR_factor_ref 0.1267
_reflns_number_gt 1927
_reflns_number_total 2155
_reflns_threshold_expression I>2\s(I)
_cod_data_source_file im2375.cif
_cod_data_source_block I
_cod_original_sg_symbol_H-M 'C 2/c'
_cod_database_code 2235089
_cod_database_fobs_code 2235089

loop_
_symmetry_equiv_pos_as_xyz
'x, y, z'
'-x, y, -z+1/2'
'x+1/2, y+1/2, z'
'-x+1/2, y+1/2, -z+1/2'
'-x, -y, -z'
'x, -y, z-1/2'
'-x+1/2, -y+1/2, -z'
'x+1/2, -y+1/2, z-1/2'

loop_
_atom_site_type_symbol
_atom_site_label
_atom_site_fract_x
_atom_site_fract_y
_atom_site_fract_z
_atom_site_U_iso_or_equiv
_atom_site_adp_type
_atom_site_calc_flag
_atom_site_refinement_flags
_atom_site_occupancy
Fe Fe1 0.5 0.20825(5) 0.75 0.04488(18) Uani d S 1
Cl Cl1 0.20617(6) 0.40123(14) 0.58549(12) 0.1198(5) Uani d . 1
Cl Cl2 0.5 -0.33055(10) 0.75 0.0684(3) Uani d S 1
O O1 0.38591(12) 0.2280(2) 0.79173(16) 0.0642(5) Uani d . 1
O O2 0.45438(12) 0.3417(2) 0.63475(15) 0.0593(4) Uani d . 1
O O3 0.46568(12) 0.05417(17) 0.64737(13) 0.0528(4) Uani d . 1
C C1 0.2404(2) 0.2638(6) 0.7991(4) 0.0987(13) Uani d . 1
H H1A 0.261 0.2436 0.8718 0.148 Uiso calc R 1
H H1B 0.2042 0.1885 0.7677 0.148 Uiso calc R 1
H H1C 0.2077 0.3493 0.7928 0.148 Uiso calc R 1
C C2 0.31593(17) 0.2797(3) 0.7439(3) 0.0622(7) Uani d . 1
C C3 0.30871(17) 0.3467(3) 0.6477(3) 0.0680(8) Uani d . 1
C C4 0.37767(19) 0.3776(3) 0.5971(2) 0.0613(7) Uani d . 1
C C5 0.3663(3) 0.4565(4) 0.4949(3) 0.0931(12) Uani d . 1
H H5A 0.4217 0.4738 0.477 0.14 Uiso calc R 1
H H5B 0.338 0.5441 0.502 0.14 Uiso calc R 1
H H5C 0.3318 0.4018 0.4407 0.14 Uiso calc R 1
C C6 0.44210(19) -0.1585(3) 0.5553(2) 0.0621(6) Uani d . 1
H H6A 0.4189 -0.0946 0.5001 0.093 Uiso calc R 1
H H6B 0.3986 -0.2251 0.5649 0.093 Uiso calc R 1
H H6C 0.4906 -0.207 0.5371 0.093 Uiso calc R 1
C C7 0.47040(14) -0.0786(2) 0.65475(17) 0.0450(5) Uani d . 1
C C8 0.5 -0.1469(3) 0.75 0.0458(6) Uani d S 1

loop_
_atom_site_aniso_label
_atom_site_aniso_U_11
_atom_site_aniso_U_22
_atom_site_aniso_U_33
_atom_site_aniso_U_12
_atom_site_aniso_U_13
_atom_site_aniso_U_23
Fe1 0.0379(3) 0.0458(3) 0.0498(3) 0 0.00487(18) 0
Cl1 0.0618(5) 0.1015(7) 0.1759(12) 0.0164(5) -0.0313(6) 0.0217(8)
Cl2 0.0768(6) 0.0450(5) 0.0797(6) 0 0.0049(5) 0
O1 0.0414(9) 0.0889(14) 0.0627(11) 0.0061(9) 0.0104(8) 0.0053(10)
O2 0.0604(10) 0.0518(10) 0.0645(10) 0.0054(8) 0.0086(8) 0.0092(8)
O3 0.0610(10) 0.0481(9) 0.0457(8) -0.0038(7) 0.0005(7) 0.0015(7)
C1 0.0466(17) 0.135(4) 0.119(3) 0.0057(19) 0.0246(18) -0.012(3)
C2 0.0405(12) 0.0661(16) 0.0778(17) 0.0025(11) 0.0050(11) -0.0189(13)
C3 0.0476(13) 0.0521(14) 0.095(2) 0.0087(11) -0.0113(13) -0.0039(14)
C4 0.0675(16) 0.0383(11) 0.0687(15) 0.0023(10) -0.0117(12) -0.0008(11)
C5 0.115(3) 0.0650(19) 0.085(2) -0.0019(19) -0.019(2) 0.0217(17)
C6 0.0720(17) 0.0623(15) 0.0495(13) -0.0082(13) 0.0049(11) -0.0076(11)
C7 0.0369(10) 0.0515(12) 0.0462(11) -0.0034(8) 0.0066(8) -0.0030(9)
C8 0.0390(14) 0.0463(16) 0.0520(16) 0 0.0079(12) 0

loop_
_atom_type_symbol
_atom_type_description
_atom_type_scat_dispersion_real
_atom_type_scat_dispersion_imag
_atom_type_scat_source
C C 0.0033 0.0016 'International Tables Vol C Tables 4.2.6.8 and 6.1.1.4'
H H 0 0 'International Tables Vol C Tables 4.2.6.8 and 6.1.1.4'
Cl Cl 0.1484 0.1585 'International Tables Vol C Tables 4.2.6.8 and 6.1.1.4'
Fe Fe 0.3463 0.8444 'International Tables Vol C Tables 4.2.6.8 and 6.1.1.4'
O O 0.0106 0.006 'International Tables Vol C Tables 4.2.6.8 and 6.1.1.4'

loop_
_geom_angle_atom_site_label_1
_geom_angle_atom_site_label_2
_geom_angle_atom_site_label_3
_geom_angle_site_symmetry_1
_geom_angle_site_symmetry_3
_geom_angle
O1 Fe1 O1 2_656 . 169.06(13)
O1 Fe1 O3 2_656 . 92.07(8)
O1 Fe1 O3 . . 96.00(9)
O1 Fe1 O3 2_656 2_656 96.00(9)
O1 Fe1 O3 . 2_656 92.07(8)
O3 Fe1 O3 . 2_656 84.81(10)
O1 Fe1 O2 2_656 2_656 85.63(8)
O1 Fe1 O2 . 2_656 87.39(8)
O3 Fe1 O2 . 2_656 171.54(8)
O3 Fe1 O2 2_656 2_656 87.33(8)
O1 Fe1 O2 2_656 . 87.39(8)
O1 Fe1 O2 . . 85.63(8)
O3 Fe1 O2 . . 87.33(8)
O3 Fe1 O2 2_656 . 171.54(8)
O2 Fe1 O2 2_656 . 100.68(12)
C2 O1 Fe1 . . 131.2(2)
C4 O2 Fe1 . . 130.47(19)
C7 O3 Fe1 . . 132.86(15)
C2 C1 H1A . . 109.5
C2 C1 H1B . . 109.5
H1A C1 H1B . . 109.5
C2 C1 H1C . . 109.5
H1A C1 H1C . . 109.5
H1B C1 H1C . . 109.5
O1 C2 C3 . . 122.8(3)
O1 C2 C1 . . 115.0(3)
C3 C2 C1 . . 122.2(3)
C2 C3 C4 . . 125.2(2)
C2 C3 Cl1 . . 117.9(2)
C4 C3 Cl1 . . 116.9(2)
O2 C4 C3 . . 122.1(3)
O2 C4 C5 . . 115.2(3)
C3 C4 C5 . . 122.7(3)
C4 C5 H5A . . 109.5
C4 C5 H5B . . 109.5
H5A C5 H5B . . 109.5
C4 C5 H5C . . 109.5
H5A C5 H5C . . 109.5
H5B C5 H5C . . 109.5
C7 C6 H6A . . 109.5
C7 C6 H6B . . 109.5
H6A C6 H6B . . 109.5
C7 C6 H6C . . 109.5
H6A C6 H6C . . 109.5
H6B C6 H6C . . 109.5
O3 C7 C8 . . 122.4(2)
O3 C7 C6 . . 116.0(2)
C8 C7 C6 . . 121.6(2)
C7 C8 C7 . 2_656 124.5(3)
C7 C8 Cl2 . . 117.75(16)
C7 C8 Cl2 2_656 . 117.75(16)

loop_
_geom_bond_atom_site_label_1
_geom_bond_atom_site_label_2
_geom_bond_site_symmetry_2
_geom_bond_distance
Fe1 O1 2_656 1.9818(18)
Fe1 O1 . 1.9818(18)
Fe1 O3 . 1.9912(17)
Fe1 O3 2_656 1.9912(17)
Fe1 O2 2_656 1.9957(18)
Fe1 O2 . 1.9957(18)
Cl1 C3 . 1.749(3)
Cl2 C8 . 1.753(3)
O1 C2 . 1.263(3)
O2 C4 . 1.266(3)
O3 C7 . 1.271(3)
C1 C2 . 1.507(5)
C1 H1A . 0.96
C1 H1B . 0.96
C1 H1C . 0.96
C2 C3 . 1.388(5)
C3 C4 . 1.402(4)
C4 C5 . 1.507(4)
C5 H5A . 0.96
C5 H5B . 0.96
C5 H5C . 0.96
C6 C7 . 1.495(3)
C6 H6A . 0.96
C6 H6B . 0.96
C6 H6C . 0.96
C7 C8 . 1.400(3)
C8 C7 2_656 1.400(3)

loop_
_geom_hbond_atom_site_label_D
_geom_hbond_atom_site_label_H
_geom_hbond_atom_site_label_A
_geom_hbond_site_symmetry_A
_geom_hbond_distance_DH
_geom_hbond_distance_HA
_geom_hbond_distance_DA
_geom_hbond_angle_DHA
C6 H6A Cl1 7_556 0.96 2.78 3.642(3) 149.8

loop_
_geom_torsion_atom_site_label_1
_geom_torsion_atom_site_label_2
_geom_torsion_atom_site_label_3
_geom_torsion_atom_site_label_4
_geom_torsion_site_symmetry_1
_geom_torsion_site_symmetry_4
_geom_torsion
O1 Fe1 O1 C2 2_656 . 64.1(3)
O3 Fe1 O1 C2 . . -73.3(3)
O3 Fe1 O1 C2 2_656 . -158.3(3)
O2 Fe1 O1 C2 2_656 . 114.5(3)
O2 Fe1 O1 C2 . . 13.6(3)
O1 Fe1 O2 C4 2_656 . 170.7(2)
O1 Fe1 O2 C4 . . -17.7(2)
O3 Fe1 O2 C4 . . 78.5(2)
O2 Fe1 O2 C4 2_656 . -104.2(2)
O1 Fe1 O3 C7 2_656 . 93.7(2)
O1 Fe1 O3 C7 . . -93.7(2)
O3 Fe1 O3 C7 2_656 . -2.14(17)
O2 Fe1 O3 C7 . . -179.0(2)
Fe1 O1 C2 C3 . . -5.3(4)
Fe1 O1 C2 C1 . . 174.9(2)
O1 C2 C3 C4 . . -6.4(5)
C1 C2 C3 C4 . . 173.3(3)
O1 C2 C3 Cl1 . . 175.1(2)
C1 C2 C3 Cl1 . . -5.2(4)
Fe1 O2 C4 C3 . . 13.5(4)
Fe1 O2 C4 C5 . . -167.0(2)
C2 C3 C4 O2 . . 2.2(5)
Cl1 C3 C4 O2 . . -179.3(2)
C2 C3 C4 C5 . . -177.2(3)
Cl1 C3 C4 C5 . . 1.3(4)
Fe1 O3 C7 C8 . . 4.1(3)
Fe1 O3 C7 C6 . . -176.07(17)
O3 C7 C8 C7 . 2_656 -2.01(16)
C6 C7 C8 C7 . 2_656 178.2(2)
O3 C7 C8 Cl2 . . 177.99(16)
C6 C7 C8 Cl2 . . -1.8(2)
